data_2018147
loop_
_publ_author_name
'Shang, Hai'
'Zheng, Ai-Xia'
'Liu, Dong'
'Ren, Zhi-Gang'
'Lang, Jian-Ping'

_publ_section_title
;
 Mercury(II) thiolate complexes of two flexible benzimidazole-based
 ligands
;
_journal_coeditor_code GG3258
_journal_issue 7
_journal_name_full 'Acta Crystallographica Section C'
_journal_page_first m237
_journal_page_last m240
_journal_paper_doi 10.1107/S0108270111021512
_journal_volume 67
_journal_year 2011
_chemical_formula_iupac '[Hg2 (C20 H22 N4) (C9 H13 N S)4] (P F6)4'
_chemical_formula_moiety 'C56 H74 Hg2 N8 S4 4+, 4(F6 P -)'
_chemical_formula_sum 'C56 H74 F24 Hg2 N8 P4 S4'
_chemical_formula_weight 1968.58
_chemical_name_systematic
;
<i>catena</i>-poly[[{[4-(trimethylammonio)benzenethiolate-
\k<i>S</i>]mercury(II)}bis[\m-4-(trimethylammonio)benzenethiolate-
\k^2^<i>S</i>:<i>S</i>]{[4-(trimethylammonio)benzenethiolate-
\k<i>S</i>]mercury(II)}-\m-1,1'-(hexane-1,6-diyl)bis(1<i>H</i>-
benzimidazole)-\k^2^<i>N</i>^3^:<i>N</i>^3'^] tetrakis(hexafluoridophosphate)]
;
_space_group_IT_number 2
_symmetry_cell_setting triclinic
_symmetry_space_group_name_Hall '-P 1'
_symmetry_space_group_name_H-M 'P -1'
_atom_sites_solution_hydrogens geom
_atom_sites_solution_primary direct
_atom_sites_solution_secondary difmap
_audit_creation_method SHELXL97
_cell_angle_alpha 98.39(3)
_cell_angle_beta 97.85(3)
_cell_angle_gamma 94.05(3)
_cell_formula_units_Z 1
_cell_length_a 9.871(2)
_cell_length_b 10.364(2)
_cell_length_c 18.078(4)
_cell_measurement_reflns_used 8200
_cell_measurement_temperature 223(2)
_cell_measurement_theta_max 27.5010
_cell_measurement_theta_min 3.0098
_cell_volume 1804.7(7)
_computing_cell_refinement 'CrystalClear (Rigaku/MSC, 2001)'
_computing_data_collection 'CrystalClear (Rigaku/MSC, 2001)'
_computing_data_reduction 'CrystalStructure (Rigaku/MSC, 2004)'
_computing_molecular_graphics 'ORTEPII (Johnson, 1976)'
_computing_publication_material 'SHELXL97 (Sheldrick, 2008)'
_computing_structure_refinement 'SHELXL97 (Sheldrick, 2008)'
_computing_structure_solution 'SHELXS97 (Sheldrick, 2008)'
_diffrn_ambient_temperature 223(2)
_diffrn_measured_fraction_theta_full 0.994
_diffrn_measured_fraction_theta_max 0.994
_diffrn_measurement_device_type 'Rigaku Mercury CCD area-detector'
_diffrn_measurement_method \w
_diffrn_radiation_monochromator graphite
_diffrn_radiation_source 'fine-focus sealed tube'
_diffrn_radiation_type MoK\a
_diffrn_radiation_wavelength 0.71073
_diffrn_reflns_av_R_equivalents 0.0451
_diffrn_reflns_av_sigmaI/netI 0.0582
_diffrn_reflns_limit_h_max 11
_diffrn_reflns_limit_h_min -11
_diffrn_reflns_limit_k_max 11
_diffrn_reflns_limit_k_min -12
_diffrn_reflns_limit_l_max 21
_diffrn_reflns_limit_l_min -21
_diffrn_reflns_number 15125
_diffrn_reflns_theta_full 25.00
_diffrn_reflns_theta_max 25.00
_diffrn_reflns_theta_min 2.98
_diffrn_standards_decay_% 0
_diffrn_standards_interval_count 0
_diffrn_standards_interval_time 0
_diffrn_standards_number 0
_exptl_absorpt_coefficient_mu 4.557
_exptl_absorpt_correction_T_max 0.5480
_exptl_absorpt_correction_T_min 0.2336
_exptl_absorpt_correction_type multi-scan
_exptl_absorpt_process_details '(REQAB?; Jacobson, 1998)'
_exptl_crystal_colour colourless
_exptl_crystal_density_diffrn 1.811
_exptl_crystal_density_method 'not measured'
_exptl_crystal_description prism
_exptl_crystal_F_000 966
_exptl_crystal_size_max 0.45
_exptl_crystal_size_mid 0.20
_exptl_crystal_size_min 0.15
_refine_diff_density_max 1.041
_refine_diff_density_min -0.847
_refine_ls_extinction_method none
_refine_ls_goodness_of_fit_ref 1.033
_refine_ls_hydrogen_treatment constr
_refine_ls_matrix_type full
_refine_ls_number_parameters 442
_refine_ls_number_reflns 6337
_refine_ls_number_restraints 0
_refine_ls_restrained_S_all 1.033
_refine_ls_R_factor_all 0.0453
_refine_ls_R_factor_gt 0.0382
_refine_ls_shift/su_max 0.002
_refine_ls_shift/su_mean 0.000
_refine_ls_structure_factor_coef Fsqd
_refine_ls_weighting_details 'calc w = 1/[\s^2^(Fo^2^)+(0.0434P)^2^+0.0000P] where P=(Fo^2^+2Fc^2^)/3'
_refine_ls_weighting_scheme calc
_refine_ls_wR_factor_gt 0.0883
_refine_ls_wR_factor_ref 0.0921
_reflns_number_gt 5615
_reflns_number_total 6337
_reflns_threshold_expression I>2\s(I)
_cod_data_source_file gg3258.cif
_cod_data_source_block II
_cod_original_cell_volume 1804.7(6)
_cod_database_code 2018147
_cod_database_fobs_code 2018147

loop_
_symmetry_equiv_pos_as_xyz
'x, y, z'
'-x, -y, -z'

loop_
_atom_site_type_symbol
_atom_site_label
_atom_site_fract_x
_atom_site_fract_y
_atom_site_fract_z
_atom_site_U_iso_or_equiv
_atom_site_adp_type
_atom_site_calc_flag
_atom_site_refinement_flags
_atom_site_occupancy
_atom_site_symmetry_multiplicity
_atom_site_disorder_assembly
_atom_site_disorder_group
Hg Hg1 0.89148(2) 0.62232(2) 0.955548(10) 0.04418(10) Uani d . 1 1 . .
S S1 0.67247(15) 0.67404(19) 0.98267(8) 0.0609(4) Uani d . 1 1 . .
S S2 1.05378(14) 0.49835(15) 0.89525(7) 0.0434(3) Uani d . 1 1 . .
N N1 0.3033(5) 0.5693(5) 0.6816(2) 0.0465(11) Uani d . 1 1 . .
N N2 0.7996(5) 0.1770(4) 0.5987(2) 0.0456(11) Uani d . 1 1 . .
N N3 1.0638(5) 0.7776(4) 1.0276(2) 0.0448(11) Uani d . 1 1 . .
N N4 1.2681(4) 0.8288(5) 1.1002(2) 0.0447(11) Uani d . 1 1 . .
C C1 0.5705(5) 0.6414(6) 0.8923(3) 0.0425(13) Uani d . 1 1 . .
C C2 0.4469(6) 0.5712(7) 0.8845(3) 0.0593(17) Uani d . 1 1 . .
H H2A 0.4193 0.5374 0.9261 0.071 Uiso calc R 1 1 . .
C C3 0.3607(6) 0.5485(7) 0.8158(3) 0.0567(16) Uani d . 1 1 . .
H H3A 0.2751 0.4998 0.8113 0.068 Uiso calc R 1 1 . .
C C4 0.3990(5) 0.5966(5) 0.7548(3) 0.0384(12) Uani d . 1 1 . .
C C5 0.5226(6) 0.6670(6) 0.7610(3) 0.0464(14) Uani d . 1 1 . .
H H5A 0.5502 0.7005 0.7193 0.056 Uiso calc R 1 1 . .
C C6 0.6070(6) 0.6883(6) 0.8304(3) 0.0511(15) Uani d . 1 1 . .
H H6A 0.6926 0.7370 0.8349 0.061 Uiso calc R 1 1 . .
C C7 0.3591(7) 0.6249(7) 0.6191(3) 0.0651(18) Uani d . 1 1 . .
H H7A 0.3756 0.7193 0.6325 0.098 Uiso calc R 1 1 . .
H H7B 0.2932 0.6032 0.5731 0.098 Uiso calc R 1 1 . .
H H7C 0.4446 0.5883 0.6110 0.098 Uiso calc R 1 1 . .
C C8 0.2785(9) 0.4242(7) 0.6576(4) 0.085(3) Uani d . 1 1 . .
H H8A 0.3651 0.3881 0.6518 0.128 Uiso calc R 1 1 . .
H H8B 0.2173 0.4052 0.6098 0.128 Uiso calc R 1 1 . .
H H8C 0.2368 0.3853 0.6957 0.128 Uiso calc R 1 1 . .
C C9 0.1710(7) 0.6281(9) 0.6914(5) 0.090(3) Uani d . 1 1 . .
H H9A 0.1892 0.7221 0.7067 0.134 Uiso calc R 1 1 . .
H H9B 0.1295 0.5904 0.7299 0.134 Uiso calc R 1 1 . .
H H9C 0.1089 0.6099 0.6439 0.134 Uiso calc R 1 1 . .
C C10 0.9631(5) 0.3954(5) 0.8150(3) 0.0350(11) Uani d . 1 1 . .
C C11 0.8351(6) 0.4184(5) 0.7797(3) 0.0450(13) Uani d . 1 1 . .
H H11A 0.7865 0.4839 0.8029 0.054 Uiso calc R 1 1 . .
C C12 0.7786(6) 0.3459(5) 0.7110(3) 0.0452(13) Uani d . 1 1 . .
H H12A 0.6918 0.3615 0.6873 0.054 Uiso calc R 1 1 . .
C C13 0.8510(6) 0.2496(5) 0.6768(3) 0.0389(12) Uani d . 1 1 . .
C C14 0.9749(6) 0.2196(6) 0.7131(3) 0.0459(13) Uani d . 1 1 . .
H H14A 1.0209 0.1508 0.6912 0.055 Uiso calc R 1 1 . .
C C15 1.0291(5) 0.2923(5) 0.7816(3) 0.0414(12) Uani d . 1 1 . .
H H15A 1.1129 0.2722 0.8067 0.050 Uiso calc R 1 1 . .
C C16 0.9012(7) 0.2030(7) 0.5473(3) 0.069(2) Uani d . 1 1 . .
H H16A 0.9891 0.1749 0.5664 0.104 Uiso calc R 1 1 . .
H H16B 0.9116 0.2960 0.5449 0.104 Uiso calc R 1 1 . .
H H16C 0.8688 0.1549 0.4970 0.104 Uiso calc R 1 1 . .
C C17 0.6639(6) 0.2236(6) 0.5651(3) 0.0585(16) Uani d . 1 1 . .
H H17A 0.6766 0.3168 0.5635 0.088 Uiso calc R 1 1 . .
H H17B 0.5940 0.2069 0.5962 0.088 Uiso calc R 1 1 . .
H H17C 0.6353 0.1767 0.5142 0.088 Uiso calc R 1 1 . .
C C18 0.7763(8) 0.0337(6) 0.6000(4) 0.073(2) Uani d . 1 1 . .
H H18A 0.8610 0.0018 0.6209 0.109 Uiso calc R 1 1 . .
H H18B 0.7468 -0.0118 0.5489 0.109 Uiso calc R 1 1 . .
H H18C 0.7059 0.0179 0.6310 0.109 Uiso calc R 1 1 . .
C C19 1.1933(6) 0.7516(6) 1.0406(3) 0.0456(13) Uani d . 1 1 . .
H H19A 1.2298 0.6846 1.0106 0.055 Uiso calc R 1 1 . .
C C20 1.0527(6) 0.8836(6) 1.0830(3) 0.0442(13) Uani d . 1 1 . .
C C21 0.9400(6) 0.9534(6) 1.0974(3) 0.0578(16) Uani d . 1 1 . .
H H21A 0.8543 0.9321 1.0666 0.069 Uiso calc R 1 1 . .
C C22 0.9575(8) 1.0523(7) 1.1568(4) 0.073(2) Uani d . 1 1 . .
H H22A 0.8836 1.1010 1.1671 0.088 Uiso calc R 1 1 . .
C C23 1.0852(8) 1.0824(7) 1.2029(4) 0.072(2) Uani d . 1 1 . .
H H23A 1.0944 1.1506 1.2442 0.087 Uiso calc R 1 1 . .
C C24 1.1977(7) 1.0158(6) 1.1901(3) 0.0545(15) Uani d . 1 1 . .
H H24A 1.2829 1.0376 1.2213 0.065 Uiso calc R 1 1 . .
C C25 1.1799(6) 0.9148(6) 1.1287(3) 0.0439(13) Uani d . 1 1 . .
C C26 1.4165(6) 0.8296(6) 1.1220(3) 0.0538(15) Uani d . 1 1 . .
H H26A 1.4469 0.7469 1.0992 0.065 Uiso calc R 1 1 . .
H H26B 1.4377 0.8365 1.1770 0.065 Uiso calc R 1 1 . .
C C27 1.4936(6) 0.9426(6) 1.0966(3) 0.0504(15) Uani d . 1 1 . .
H H27A 1.5923 0.9339 1.1068 0.060 Uiso calc R 1 1 . .
H H27B 1.4757 1.0247 1.1265 0.060 Uiso calc R 1 1 . .
C C28 1.4542(5) 0.9500(6) 1.0132(3) 0.0474(14) Uani d . 1 1 . .
H H28A 1.4592 0.8639 0.9835 0.057 Uiso calc R 1 1 . .
H H28B 1.3591 0.9721 1.0043 0.057 Uiso calc R 1 1 . .
P P1 0.66344(16) -0.04237(16) 0.33206(9) 0.0495(4) Uani d . 1 1 . .
F F1 0.5833(6) 0.0458(5) 0.2822(3) 0.131(2) Uani d . 1 1 . .
F F2 0.6100(6) 0.0288(6) 0.4031(2) 0.132(2) Uani d . 1 1 . .
F F3 0.7913(6) 0.0564(6) 0.3513(3) 0.141(2) Uani d . 1 1 . .
F F4 0.7485(6) -0.1317(5) 0.3809(3) 0.1178(19) Uani d . 1 1 . .
F F5 0.7157(4) -0.1148(5) 0.2598(2) 0.0985(15) Uani d . 1 1 . .
F F6 0.5362(5) -0.1442(6) 0.3137(3) 0.123(2) Uani d . 1 1 . .
P P2 0.78142(18) 0.65473(16) 0.58181(9) 0.0540(4) Uani d . 1 1 . .
F F7 0.6997(4) 0.7605(4) 0.6268(3) 0.0874(13) Uani d . 1 1 . .
F F8 0.8535(6) 0.6172(6) 0.6567(3) 0.129(2) Uani d . 1 1 . .
F F9 0.9050(6) 0.7586(5) 0.5891(4) 0.137(2) Uani d . 1 1 . .
F F10 0.8606(5) 0.5474(5) 0.5363(3) 0.1109(16) Uani d . 1 1 . .
F F11 0.7127(10) 0.6943(8) 0.5099(3) 0.217(5) Uani d . 1 1 . .
F F12 0.6641(5) 0.5488(5) 0.5824(4) 0.150(3) Uani d . 1 1 . .

loop_
_atom_site_aniso_label
_atom_site_aniso_U_11
_atom_site_aniso_U_22
_atom_site_aniso_U_33
_atom_site_aniso_U_12
_atom_site_aniso_U_13
_atom_site_aniso_U_23
Hg1 0.03977(14) 0.04984(17) 0.03765(14) 0.00091(10) 0.00192(9) -0.00536(10)
S1 0.0426(8) 0.0975(14) 0.0377(8) 0.0111(8) 0.0046(6) -0.0064(8)
S2 0.0406(7) 0.0520(9) 0.0332(7) 0.0008(6) 0.0046(6) -0.0052(6)
N1 0.048(3) 0.049(3) 0.039(2) -0.006(2) -0.001(2) 0.006(2)
N2 0.070(3) 0.035(3) 0.029(2) -0.007(2) 0.007(2) -0.0033(19)
N3 0.044(3) 0.042(3) 0.042(2) -0.008(2) 0.006(2) -0.010(2)
N4 0.042(3) 0.047(3) 0.041(2) -0.012(2) 0.006(2) 0.003(2)
C1 0.039(3) 0.052(4) 0.033(3) 0.005(3) 0.003(2) -0.003(2)
C2 0.050(4) 0.086(5) 0.040(3) -0.011(3) 0.006(3) 0.015(3)
C3 0.041(3) 0.080(5) 0.047(3) -0.014(3) 0.010(3) 0.009(3)
C4 0.038(3) 0.041(3) 0.034(3) 0.001(2) 0.001(2) 0.003(2)
C5 0.049(3) 0.046(4) 0.045(3) -0.003(3) 0.006(3) 0.014(3)
C6 0.041(3) 0.047(4) 0.060(4) -0.008(3) -0.002(3) 0.006(3)
C7 0.083(5) 0.071(5) 0.041(3) -0.004(4) 0.004(3) 0.019(3)
C8 0.136(7) 0.049(5) 0.055(4) -0.034(4) -0.011(4) 0.003(3)
C9 0.052(4) 0.127(8) 0.088(5) 0.020(5) -0.005(4) 0.019(5)
C10 0.044(3) 0.034(3) 0.026(2) -0.002(2) 0.009(2) 0.002(2)
C11 0.056(3) 0.037(3) 0.037(3) 0.012(3) 0.001(3) -0.009(2)
C12 0.052(3) 0.041(4) 0.038(3) 0.009(3) -0.003(2) -0.001(2)
C13 0.059(3) 0.028(3) 0.027(2) -0.006(2) 0.008(2) -0.002(2)
C14 0.056(4) 0.038(3) 0.043(3) 0.008(3) 0.014(3) -0.002(2)
C15 0.042(3) 0.043(3) 0.040(3) 0.004(2) 0.005(2) 0.007(2)
C16 0.081(5) 0.089(5) 0.036(3) -0.005(4) 0.022(3) -0.002(3)
C17 0.075(4) 0.055(4) 0.038(3) -0.008(3) -0.001(3) -0.002(3)
C18 0.123(6) 0.025(4) 0.060(4) -0.008(4) -0.003(4) -0.005(3)
C19 0.047(3) 0.040(3) 0.044(3) -0.005(3) 0.006(3) -0.007(2)
C20 0.052(3) 0.042(3) 0.036(3) -0.008(3) 0.008(2) 0.001(2)
C21 0.053(4) 0.059(4) 0.057(4) 0.000(3) 0.007(3) -0.005(3)
C22 0.072(5) 0.067(5) 0.075(5) 0.006(4) 0.019(4) -0.018(4)
C23 0.089(5) 0.057(5) 0.062(4) -0.017(4) 0.019(4) -0.017(3)
C24 0.062(4) 0.052(4) 0.044(3) -0.018(3) 0.009(3) -0.003(3)
C25 0.051(3) 0.048(4) 0.031(3) -0.013(3) 0.008(2) 0.006(2)
C26 0.047(3) 0.061(4) 0.048(3) -0.006(3) -0.004(3) 0.005(3)
C27 0.042(3) 0.060(4) 0.044(3) -0.011(3) 0.004(2) 0.001(3)
C28 0.037(3) 0.053(4) 0.047(3) -0.004(3) 0.001(2) -0.001(3)
P1 0.0545(9) 0.0429(10) 0.0458(8) 0.0039(7) 0.0006(7) -0.0037(7)
F1 0.194(6) 0.087(4) 0.090(3) 0.065(4) -0.059(3) -0.008(3)
F2 0.126(4) 0.187(6) 0.063(3) 0.037(4) 0.007(3) -0.057(3)
F3 0.118(4) 0.123(5) 0.157(5) -0.068(4) -0.042(4) 0.032(4)
F4 0.186(5) 0.080(3) 0.079(3) 0.034(3) -0.026(3) 0.019(3)
F5 0.084(3) 0.141(4) 0.069(3) 0.029(3) 0.022(2) -0.009(3)
F6 0.109(4) 0.157(5) 0.083(3) -0.072(3) 0.025(3) -0.022(3)
P2 0.0709(11) 0.0367(9) 0.0517(9) 0.0020(8) 0.0097(8) -0.0015(7)
F7 0.096(3) 0.051(2) 0.117(3) -0.005(2) 0.056(3) -0.015(2)
F8 0.149(5) 0.138(5) 0.098(4) 0.007(4) -0.012(3) 0.043(4)
F9 0.123(4) 0.068(3) 0.238(7) -0.005(3) 0.099(5) 0.020(4)
F10 0.119(4) 0.074(3) 0.129(4) 0.033(3) 0.022(3) -0.034(3)
F11 0.352(11) 0.257(9) 0.062(3) 0.216(9) 0.006(5) 0.029(4)
F12 0.067(3) 0.048(3) 0.320(9) -0.008(2) 0.020(4) -0.009(4)

loop_
_atom_type_symbol
_atom_type_description
_atom_type_scat_dispersion_real
_atom_type_scat_dispersion_imag
_atom_type_scat_source
C C 0.0033 0.0016 'International Tables Vol C Tables 4.2.6.8 and 6.1.1.4'
H H 0.0000 0.0000 'International Tables Vol C Tables 4.2.6.8 and 6.1.1.4'
F F 0.0171 0.0103 'International Tables Vol C Tables 4.2.6.8 and 6.1.1.4'
Hg Hg -2.3894 9.2266 'International Tables Vol C Tables 4.2.6.8 and 6.1.1.4'
N N 0.0061 0.0033 'International Tables Vol C Tables 4.2.6.8 and 6.1.1.4'
P P 0.1023 0.0942 'International Tables Vol C Tables 4.2.6.8 and 6.1.1.4'
S S 0.1246 0.1234 'International Tables Vol C Tables 4.2.6.8 and 6.1.1.4'

loop_
_geom_angle_atom_site_label_1
_geom_angle_atom_site_label_2
_geom_angle_atom_site_label_3
_geom_angle_site_symmetry_1
_geom_angle_site_symmetry_3
_geom_angle
_geom_angle_publ_flag
S1 Hg1 N3 . . 110.36(12) no
S1 Hg1 S2 . . 156.38(6) no
N3 Hg1 S2 . . 93.26(12) no
S1 Hg1 S2 . 2_767 90.69(5) no
N3 Hg1 S2 . 2_767 79.17(11) no
S2 Hg1 S2 . 2_767 93.66(4) no
S1 Hg1 Hg1 . 2_767 125.82(5) no
N3 Hg1 Hg1 . 2_767 83.21(12) no
S2 Hg1 Hg1 . 2_767 54.85(4) no
S2 Hg1 Hg1 2_767 2_767 38.81(3) no
C1 S1 Hg1 . . 102.65(18) no
C10 S2 Hg1 . . 107.91(18) no
C10 S2 Hg1 . 2_767 117.05(17) no
Hg1 S2 Hg1 . 2_767 86.34(4) no
C4 N1 C7 . . 113.3(4) no
C4 N1 C8 . . 108.6(4) no
C7 N1 C8 . . 107.2(5) no
C4 N1 C9 . . 109.6(5) no
C7 N1 C9 . . 107.4(5) no
C8 N1 C9 . . 110.8(6) no
C18 N2 C16 . . 110.4(5) no
C18 N2 C13 . . 110.6(4) no
C16 N2 C13 . . 109.5(4) no
C18 N2 C17 . . 108.0(5) no
C16 N2 C17 . . 106.5(4) no
C13 N2 C17 . . 111.7(4) no
C19 N3 C20 . . 104.9(4) no
C19 N3 Hg1 . . 121.8(4) no
C20 N3 Hg1 . . 129.8(3) no
C19 N4 C25 . . 105.8(5) no
C19 N4 C26 . . 125.1(5) no
C25 N4 C26 . . 128.7(5) no
C2 C1 C6 . . 117.8(5) no
C2 C1 S1 . . 118.7(4) no
C6 C1 S1 . . 123.4(4) no
C1 C2 C3 . . 120.8(5) no
C1 C2 H2A . . 119.6 no
C3 C2 H2A . . 119.6 no
C4 C3 C2 . . 120.4(5) no
C4 C3 H3A . . 119.8 no
C2 C3 H3A . . 119.8 no
C3 C4 C5 . . 120.0(5) no
C3 C4 N1 . . 118.8(5) no
C5 C4 N1 . . 121.2(5) no
C4 C5 C6 . . 118.4(5) no
C4 C5 H5A . . 120.8 no
C6 C5 H5A . . 120.8 no
C1 C6 C5 . . 122.5(5) no
C1 C6 H6A . . 118.7 no
C5 C6 H6A . . 118.7 no
N1 C7 H7A . . 109.5 no
N1 C7 H7B . . 109.5 no
H7A C7 H7B . . 109.5 no
N1 C7 H7C . . 109.5 no
H7A C7 H7C . . 109.5 no
H7B C7 H7C . . 109.5 no
N1 C8 H8A . . 109.5 no
N1 C8 H8B . . 109.5 no
H8A C8 H8B . . 109.5 no
N1 C8 H8C . . 109.5 no
H8A C8 H8C . . 109.5 no
H8B C8 H8C . . 109.5 no
N1 C9 H9A . . 109.5 no
N1 C9 H9B . . 109.5 no
H9A C9 H9B . . 109.5 no
N1 C9 H9C . . 109.5 no
H9A C9 H9C . . 109.5 no
H9B C9 H9C . . 109.5 no
C11 C10 C15 . . 118.5(5) no
C11 C10 S2 . . 123.3(4) no
C15 C10 S2 . . 117.9(4) no
C12 C11 C10 . . 120.4(5) no
C12 C11 H11A . . 119.8 no
C10 C11 H11A . . 119.8 no
C11 C12 C13 . . 119.5(5) no
C11 C12 H12A . . 120.2 no
C13 C12 H12A . . 120.2 no
C14 C13 C12 . . 121.0(5) no
C14 C13 N2 . . 117.7(5) no
C12 C13 N2 . . 121.3(5) no
C15 C14 C13 . . 118.6(5) no
C15 C14 H14A . . 120.7 no
C13 C14 H14A . . 120.7 no
C14 C15 C10 . . 121.8(5) no
C14 C15 H15A . . 119.1 no
C10 C15 H15A . . 119.1 no
N2 C16 H16A . . 109.5 no
N2 C16 H16B . . 109.5 no
H16A C16 H16B . . 109.5 no
N2 C16 H16C . . 109.5 no
H16A C16 H16C . . 109.5 no
H16B C16 H16C . . 109.5 no
N2 C17 H17A . . 109.5 no
N2 C17 H17B . . 109.5 no
H17A C17 H17B . . 109.5 no
N2 C17 H17C . . 109.5 no
H17A C17 H17C . . 109.5 no
H17B C17 H17C . . 109.5 no
N2 C18 H18A . . 109.5 no
N2 C18 H18B . . 109.5 no
H18A C18 H18B . . 109.5 no
N2 C18 H18C . . 109.5 no
H18A C18 H18C . . 109.5 no
H18B C18 H18C . . 109.5 no
N3 C19 N4 . . 114.2(5) no
N3 C19 H19A . . 122.9 no
N4 C19 H19A . . 122.9 no
C25 C20 N3 . . 108.3(5) no
C25 C20 C21 . . 120.9(5) no
N3 C20 C21 . . 130.8(5) no
C22 C21 C20 . . 118.5(6) no
C22 C21 H21A . . 120.8 no
C20 C21 H21A . . 120.8 no
C21 C22 C23 . . 120.3(7) no
C21 C22 H22A . . 119.8 no
C23 C22 H22A . . 119.8 no
C24 C23 C22 . . 122.5(6) no
C24 C23 H23A . . 118.7 no
C22 C23 H23A . . 118.7 no
C23 C24 C25 . . 117.1(6) no
C23 C24 H24A . . 121.5 no
C25 C24 H24A . . 121.5 no
N4 C25 C20 . . 106.9(5) no
N4 C25 C24 . . 132.4(6) no
C20 C25 C24 . . 120.7(6) no
N4 C26 C27 . . 111.3(5) no
N4 C26 H26A . . 109.4 no
C27 C26 H26A . . 109.4 no
N4 C26 H26B . . 109.4 no
C27 C26 H26B . . 109.4 no
H26A C26 H26B . . 108.0 no
C26 C27 C28 . . 113.3(5) no
C26 C27 H27A . . 108.9 no
C28 C27 H27A . . 108.9 no
C26 C27 H27B . . 108.9 no
C28 C27 H27B . . 108.9 no
H27A C27 H27B . . 107.7 no
C28 C28 C27 2_877 . 112.4(6) no
C28 C28 H28A 2_877 . 109.1 no
C27 C28 H28A . . 109.1 no
C28 C28 H28B 2_877 . 109.1 no
C27 C28 H28B . . 109.1 no
H28A C28 H28B . . 107.9 no
F3 P1 F6 . . 178.7(4) no
F3 P1 F1 . . 92.9(3) no
F6 P1 F1 . . 88.4(3) no
F3 P1 F2 . . 88.0(4) no
F6 P1 F2 . . 92.1(3) no
F1 P1 F2 . . 89.8(3) ?
F3 P1 F4 . . 86.1(3) no
F6 P1 F4 . . 92.6(3) no
F1 P1 F4 . . 178.1(4) no
F2 P1 F4 . . 91.8(3) no
F3 P1 F5 . . 92.6(3) no
F6 P1 F5 . . 87.4(3) no
F1 P1 F5 . . 89.9(3) no
F2 P1 F5 . . 179.3(3) no
F4 P1 F5 . . 88.6(3) no
F11 P2 F12 . . 92.8(5) no
F11 P2 F9 . . 92.9(5) no
F12 P2 F9 . . 174.3(4) no
F11 P2 F8 . . 178.7(5) no
F12 P2 F8 . . 88.3(4) no
F9 P2 F8 . . 86.1(4) no
F11 P2 F7 . . 87.5(3) no
F12 P2 F7 . . 89.4(3) no
F9 P2 F7 . . 90.0(3) no
F8 P2 F7 . . 91.7(3) no
F11 P2 F10 . . 92.2(3) no
F12 P2 F10 . . 89.6(3) no
F9 P2 F10 . . 91.0(3) no
F8 P2 F10 . . 88.6(3) no
F7 P2 F10 . . 179.0(3) no

loop_
_geom_bond_atom_site_label_1
_geom_bond_atom_site_label_2
_geom_bond_site_symmetry_2
_geom_bond_distance
_geom_bond_publ_flag
Hg1 S1 . 2.3617(16) no
Hg1 N3 . 2.362(4) no
Hg1 S2 . 2.4010(16) no
Hg1 S2 2_767 3.1325(16) no
Hg1 Hg1 2_767 3.8233(12) no
S1 C1 . 1.771(5) no
S2 C10 . 1.762(5) no
S2 Hg1 2_767 3.1325(16) no
N1 C4 . 1.496(6) no
N1 C7 . 1.492(7) no
N1 C8 . 1.496(8) no
N1 C9 . 1.500(8) no
N2 C18 . 1.491(7) no
N2 C16 . 1.495(7) no
N2 C13 . 1.503(6) no
N2 C17 . 1.534(7) no
N3 C19 . 1.322(7) no
N3 C20 . 1.395(7) no
N4 C19 . 1.339(7) no
N4 C25 . 1.384(7) no
N4 C26 . 1.464(7) no
C1 C2 . 1.355(8) no
C1 C6 . 1.366(7) no
C2 C3 . 1.385(8) no
C2 H2A . 0.9400 no
C3 C4 . 1.362(7) no
C3 H3A . 0.9400 no
C4 C5 . 1.359(7) no
C5 C6 . 1.387(8) no
C5 H5A . 0.9400 no
C6 H6A . 0.9400 no
C7 H7A . 0.9700 no
C7 H7B . 0.9700 no
C7 H7C . 0.9700 no
C8 H8A . 0.9700 no
C8 H8B . 0.9700 no
C8 H8C . 0.9700 no
C9 H9A . 0.9700 no
C9 H9B . 0.9700 no
C9 H9C . 0.9700 no
C10 C11 . 1.389(7) no
C10 C15 . 1.396(7) no
C11 C12 . 1.378(7) no
C11 H11A . 0.9400 no
C12 C13 . 1.389(7) no
C12 H12A . 0.9400 no
C13 C14 . 1.384(7) no
C14 C15 . 1.370(7) no
C14 H14A . 0.9400 no
C15 H15A . 0.9400 no
C16 H16A . 0.9700 no
C16 H16B . 0.9700 no
C16 H16C . 0.9700 no
C17 H17A . 0.9700 no
C17 H17B . 0.9700 no
C17 H17C . 0.9700 no
C18 H18A . 0.9700 no
C18 H18B . 0.9700 no
C18 H18C . 0.9700 no
C19 H19A . 0.9400 no
C20 C25 . 1.394(7) no
C20 C21 . 1.402(8) no
C21 C22 . 1.355(9) no
C21 H21A . 0.9400 no
C22 C23 . 1.400(10) no
C22 H22A . 0.9400 no
C23 C24 . 1.377(9) no
C23 H23A . 0.9400 no
C24 C25 . 1.393(8) no
C24 H24A . 0.9400 no
C26 C27 . 1.512(8) no
C26 H26A . 0.9800 no
C26 H26B . 0.9800 no
C27 C28 . 1.518(7) no
C27 H27A . 0.9800 no
C27 H27B . 0.9800 no
C28 C28 2_877 1.500(10) no
C28 H28A . 0.9800 no
C28 H28B . 0.9800 no
P1 F3 . 1.534(5) no
P1 F6 . 1.549(5) no
P1 F1 . 1.556(4) no
P1 F2 . 1.560(4) no
P1 F4 . 1.577(4) no
P1 F5 . 1.578(4) no
P2 F11 . 1.507(5) no
P2 F12 . 1.540(5) no
P2 F9 . 1.547(5) no
P2 F8 . 1.556(5) no
P2 F7 . 1.600(4) no
P2 F10 . 1.599(4) no

loop_
_geom_hbond_atom_site_label_D
_geom_hbond_atom_site_label_H
_geom_hbond_atom_site_label_A
_geom_hbond_site_symmetry_A
_geom_hbond_distance_DH
_geom_hbond_distance_HA
_geom_hbond_distance_DA
_geom_hbond_angle_DHA
_geom_hbond_publ_flag
C3 H3A S2 1_455 0.94 2.83 3.564(5) 136.0 yes
C5 H5A F7 . 0.94 2.49 3.387(6) 160.0 yes
C7 H7C F12 . 0.97 2.35 3.296(8) 166.2 yes
C17 H17A F12 . 0.97 2.39 3.341(8) 164.9 yes
C17 H17C F2 . 0.97 2.31 3.260(7) 164.9 yes
C8 H8B F11 2_666 0.97 2.46 3.112(9) 123.9 yes
C17 H17B F6 2_656 0.97 2.34 3.294(7) 167.2 yes
C26 H26B F6 1_666 0.98 2.50 3.470(7) 169.7 yes
